data_7112247
loop_
_publ_author_name
'Julius F. Kogel'
'Nis-Julian Kneusels'
'Jorg Sundermeyer'

_publ_section_title
;
 Two C2-symmetric chelating P2-bisphosphazene superbases connected via a
 binaphthyl backbone - synthesis, structural features and preparation of a
 cationic alkyl aluminum complex
;
_journal_name_full Chem.Commun.
_journal_page_first 4319
_journal_paper_doi 10.1039/C4CC00773E
_journal_volume 50
_journal_year 2014
_chemical_formula_moiety 'C40 H72 N14 P4'
_chemical_formula_sum 'C40 H72 N14 P4'
_chemical_formula_weight 873.00
_chemical_name_common 'Binaph-P2-NMe2 (3)'
_chemical_name_systematic
;

(1S)-[1,1'-Binaphthalene]-2,2'-diamine,N2,N2'-bis([tris-(dimethylamino)phosphazenyl]bis(dimethylamino)phosphoranylidene)
;
_space_group_IT_number 1
_symmetry_cell_setting triclinic
_symmetry_space_group_name_Hall 'P 1'
_symmetry_space_group_name_H-M 'P 1'
_atom_sites_solution_hydrogens geom
_atom_sites_solution_primary direct
_atom_sites_solution_secondary difmap
_audit_creation_method SHELXL-97
_cell_angle_alpha 87.901(4)
_cell_angle_beta 89.867(4)
_cell_angle_gamma 82.976(4)
_cell_formula_units_Z 2
_cell_length_a 10.5097(10)
_cell_length_b 13.3588(14)
_cell_length_c 16.9068(17)
_cell_measurement_reflns_used 0
_cell_measurement_temperature 100(2)
_cell_measurement_theta_max 27.0861
_cell_measurement_theta_min 2.6019
_cell_volume 2354.3(4)
_computing_cell_refinement 'APEX2 v2012.10-0 (Bruker AXS)'
_computing_data_collection 'Bruker Instrument Service v3.0.26'
_computing_data_reduction 'SAINT V8.27B (Bruker AXS Inc., 2012)'
_computing_molecular_graphics
;
K. Brandenburg, H. Putz: 
Diamond - Crystal and Molecular Structure Visualization v3.2i, 
Crystal Impact GbR, Bonn, Germany, 2012
;
_computing_publication_material 'WinGX publication routines (Farrugia, 1999)'
_computing_structure_refinement 'SHELXL-97 (Sheldrick, 2008)'
_computing_structure_solution 'SIR97 (Giacovazzo et al, 1997)'
_diffrn_ambient_temperature 100(2)
_diffrn_detector_area_resol_mean 10.4167
_diffrn_measured_fraction_theta_full 0.968
_diffrn_measured_fraction_theta_max 0.968
_diffrn_measurement_device_type 'D8 Quest (Bruker AXS Inc.)'
_diffrn_measurement_method 'rotation method'
_diffrn_radiation_monochromator graphite
_diffrn_radiation_source 'fine-focus sealed tube'
_diffrn_radiation_type MoK\a
_diffrn_radiation_wavelength 0.71069
_diffrn_reflns_av_R_equivalents 0.0492
_diffrn_reflns_av_sigmaI/netI 0.0894
_diffrn_reflns_limit_h_max 12
_diffrn_reflns_limit_h_min -12
_diffrn_reflns_limit_k_max 15
_diffrn_reflns_limit_k_min -15
_diffrn_reflns_limit_l_max 19
_diffrn_reflns_limit_l_min -20
_diffrn_reflns_number 15745
_diffrn_reflns_theta_full 25.00
_diffrn_reflns_theta_max 25.00
_diffrn_reflns_theta_min 2.29
_exptl_absorpt_coefficient_mu 0.206
_exptl_absorpt_correction_T_max 0.7455
_exptl_absorpt_correction_T_min 0.5234
_exptl_absorpt_correction_type multi-scan
_exptl_absorpt_process_details 'SADABS V2012/1 (Bruker AXS Inc.)'
_exptl_crystal_colour colorless
_exptl_crystal_density_diffrn 1.231
_exptl_crystal_density_method 'not measured'
_exptl_crystal_description prism
_exptl_crystal_F_000 940
_exptl_crystal_size_max 0.318
_exptl_crystal_size_mid 0.223
_exptl_crystal_size_min 0.16
_refine_diff_density_max 1.121
_refine_diff_density_min -0.541
_refine_diff_density_rms 0.100
_refine_ls_abs_structure_details 'Flack H D (1983), Acta Cryst. A39, 876-881'
_refine_ls_abs_structure_Flack -0.13(12)
_refine_ls_extinction_method none
_refine_ls_goodness_of_fit_ref 1.080
_refine_ls_hydrogen_treatment constr
_refine_ls_matrix_type full
_refine_ls_number_parameters 1074
_refine_ls_number_reflns 11795
_refine_ls_number_restraints 46
_refine_ls_restrained_S_all 1.079
_refine_ls_R_factor_all 0.0801
_refine_ls_R_factor_gt 0.0667
_refine_ls_shift/su_max 0.004
_refine_ls_shift/su_mean 0.000
_refine_ls_structure_factor_coef Fsqd
_refine_ls_weighting_details 'calc w=1/[\s^2^(Fo^2^)+(0.0560P)^2^+7.9934P] where P=(Fo^2^+2Fc^2^)/3'
_refine_ls_weighting_scheme calc
_refine_ls_wR_factor_gt 0.1647
_refine_ls_wR_factor_ref 0.1754
_reflns_number_gt 10327
_reflns_number_total 11795
_reflns_threshold_expression >2\s(I)
_cod_data_source_file c4cc00773e2.cif
_cod_data_source_block nkjk19
_cod_database_code 7112247

loop_
_symmetry_equiv_pos_as_xyz
'x, y, z'

loop_
_atom_site_label
_atom_site_type_symbol
_atom_site_fract_x
_atom_site_fract_y
_atom_site_fract_z
_atom_site_U_iso_or_equiv
_atom_site_adp_type
_atom_site_occupancy
_atom_site_symmetry_multiplicity
_atom_site_calc_flag
_atom_site_refinement_flags
C1 C 0.4174(7) 0.6155(5) 0.2075(5) 0.0126(15) Uani 1 1 d U
C2 C 0.4622(7) 0.6484(5) 0.1360(5) 0.0152(17) Uani 1 1 d .
C3 C 0.5992(7) 0.6316(6) 0.1231(5) 0.0164(17) Uani 1 1 d .
H42 H 0.6317 0.6511 0.0745 0.020 Uiso 1 1 calc R
C4 C 0.6812(7) 0.5885(6) 0.1793(5) 0.0171(17) Uani 1 1 d .
H65 H 0.7684 0.5788 0.1683 0.021 Uiso 1 1 calc R
C4A C 0.6377(7) 0.5577(6) 0.2551(5) 0.0158(16) Uani 1 1 d U
C5 C 0.7200(7) 0.5160(5) 0.3152(5) 0.0144(16) Uani 1 1 d .
H48 H 0.8079 0.5090 0.3062 0.017 Uiso 1 1 calc R
C6 C 0.6760(7) 0.4849(6) 0.3871(5) 0.0163(17) Uani 1 1 d .
H60 H 0.7328 0.4581 0.4267 0.020 Uiso 1 1 calc R
C7 C 0.5410(8) 0.4946(6) 0.3999(5) 0.0198(18) Uani 1 1 d .
H70 H 0.5089 0.4723 0.4478 0.024 Uiso 1 1 calc R
C8 C 0.4596(7) 0.5359(6) 0.3427(4) 0.0138(15) Uani 1 1 d U
H69 H 0.3720 0.5422 0.3528 0.017 Uiso 1 1 calc R
C8A C 0.5013(7) 0.5703(5) 0.2679(4) 0.0128(14) Uani 1 1 d U
C9 C 0.4759(9) 0.5784(6) -0.0648(5) 0.026(2) Uani 1 1 d .
H101 H 0.4185 0.5586 -0.1038 0.039 Uiso 1 1 calc R
H102 H 0.4501 0.5567 -0.0131 0.039 Uiso 1 1 calc R
H10N H 0.5615 0.5478 -0.0752 0.039 Uiso 1 1 calc R
C10 C 0.4813(8) 0.7316(7) -0.1464(5) 0.0251(19) Uani 1 1 d .
H75A H 0.5631 0.7081 -0.1687 0.038 Uiso 1 1 calc R
H75B H 0.4724 0.8038 -0.1440 0.038 Uiso 1 1 calc R
H75C H 0.4143 0.7121 -0.1788 0.038 Uiso 1 1 calc R
C11 C 0.1791(8) 0.7370(7) -0.0498(6) 0.033(2) Uani 1 1 d .
H10M H 0.1546 0.7071 -0.0004 0.050 Uiso 1 1 calc R
H103 H 0.2209 0.6853 -0.0822 0.050 Uiso 1 1 calc R
H10O H 0.1041 0.7697 -0.0766 0.050 Uiso 1 1 calc R
C12 C 0.2008(8) 0.8974(6) 0.0053(6) 0.032(2) Uani 1 1 d .
H10A H 0.1321 0.9292 -0.0276 0.047 Uiso 1 1 calc R
H10B H 0.2600 0.9448 0.0152 0.047 Uiso 1 1 calc R
H10C H 0.1668 0.8747 0.0546 0.047 Uiso 1 1 calc R
C13 C 0.7812(8) 0.7712(7) -0.0592(6) 0.033(2) Uani 1 1 d .
H94A H 0.8620 0.7879 -0.0790 0.050 Uiso 1 1 calc R
H94B H 0.7156 0.7915 -0.0979 0.050 Uiso 1 1 calc R
H94C H 0.7867 0.6997 -0.0488 0.050 Uiso 1 1 calc R
C14 C 0.8384(8) 0.7905(7) 0.0768(6) 0.030(2) Uani 1 1 d .
H10J H 0.8574 0.7183 0.0783 0.044 Uiso 1 1 calc R
H10K H 0.7996 0.8116 0.1259 0.044 Uiso 1 1 calc R
H10L H 0.9163 0.8204 0.0692 0.044 Uiso 1 1 calc R
C15 C 0.7433(9) 1.0205(8) -0.0788(7) 0.043(3) Uani 1 1 d .
H11P H 0.7431 1.0308 -0.1353 0.065 Uiso 1 1 calc R
H11Q H 0.8158 0.9731 -0.0632 0.065 Uiso 1 1 calc R
H11R H 0.7486 1.0835 -0.0543 0.065 Uiso 1 1 calc R
C16 C 0.5092(9) 1.0427(7) -0.0860(6) 0.038(2) Uani 1 1 d .
H11M H 0.4892 1.1009 -0.0546 0.057 Uiso 1 1 calc R
H11N H 0.4385 1.0033 -0.0846 0.057 Uiso 1 1 calc R
H11O H 0.5244 1.0638 -0.1397 0.057 Uiso 1 1 calc R
C17 C 0.7090(9) 1.0213(7) 0.1216(6) 0.036(2) Uani 1 1 d .
H11D H 0.6746 1.0645 0.1626 0.054 Uiso 1 1 calc R
H11E H 0.7234 1.0614 0.0749 0.054 Uiso 1 1 calc R
H11F H 0.7887 0.9843 0.1391 0.054 Uiso 1 1 calc R
C18 C 0.5618(9) 0.9083(7) 0.1744(5) 0.032(2) Uani 1 1 d .
H74A H 0.6290 0.8746 0.2076 0.049 Uiso 1 1 calc R
H74B H 0.5051 0.8609 0.1598 0.049 Uiso 1 1 calc R
H74C H 0.5148 0.9618 0.2026 0.049 Uiso 1 1 calc R
C21 C 0.2740(7) 0.6268(6) 0.2235(4) 0.0117(16) Uani 1 1 d .
C22 C 0.2082(7) 0.5421(5) 0.2178(4) 0.0113(15) Uani 1 1 d .
C23 C 0.0725(7) 0.5553(6) 0.2344(5) 0.0161(17) Uani 1 1 d .
H54 H 0.0275 0.4996 0.2336 0.019 Uiso 1 1 calc R
C24 C 0.0099(7) 0.6451(6) 0.2506(5) 0.0186(18) Uani 1 1 d .
H56 H -0.0779 0.6503 0.2598 0.022 Uiso 1 1 calc R
C24A C 0.0723(7) 0.7318(6) 0.2541(4) 0.0157(17) Uani 1 1 d .
C25 C 0.0080(8) 0.8266(7) 0.2708(5) 0.025(2) Uani 1 1 d .
H81 H -0.0804 0.8334 0.2778 0.030 Uiso 1 1 calc R
C26 C 0.0719(8) 0.9110(7) 0.2772(6) 0.030(2) Uani 1 1 d .
H99 H 0.0272 0.9732 0.2886 0.036 Uiso 1 1 calc R
C27 C 0.2073(9) 0.9006(6) 0.2659(6) 0.034(2) Uani 1 1 d .
H113 H 0.2521 0.9561 0.2698 0.041 Uiso 1 1 calc R
C28 C 0.2710(7) 0.8077(6) 0.2494(5) 0.0187(18) Uani 1 1 d .
H62 H 0.3595 0.8015 0.2430 0.022 Uiso 1 1 calc R
C28A C 0.2078(7) 0.7212(6) 0.2415(4) 0.0141(16) Uani 1 1 d .
C29 C 0.4719(8) 0.3208(7) 0.1207(6) 0.035(2) Uani 1 1 d .
H11A H 0.5411 0.2886 0.1531 0.052 Uiso 1 1 calc R
H11B H 0.4632 0.3924 0.1275 0.052 Uiso 1 1 calc R
H11C H 0.4895 0.3071 0.0662 0.052 Uiso 1 1 calc R
C30 C 0.3617(8) 0.1731(6) 0.1413(6) 0.027(2) Uani 1 1 d .
H88A H 0.3679 0.1533 0.0873 0.041 Uiso 1 1 calc R
H88B H 0.2861 0.1513 0.1648 0.041 Uiso 1 1 calc R
H88C H 0.4360 0.1425 0.1701 0.041 Uiso 1 1 calc R
C31 C 0.3819(8) 0.2800(6) 0.3251(5) 0.0226(19) Uani 1 1 d .
H96A H 0.3777 0.2827 0.3817 0.034 Uiso 1 1 calc R
H96B H 0.4281 0.3329 0.3044 0.034 Uiso 1 1 calc R
H96C H 0.4251 0.2158 0.3106 0.034 Uiso 1 1 calc R
C32 C 0.1788(8) 0.2144(6) 0.3208(5) 0.0215(18) Uani 1 1 d .
H98A H 0.2168 0.1505 0.3021 0.032 Uiso 1 1 calc R
H98B H 0.0927 0.2287 0.3012 0.032 Uiso 1 1 calc R
H98C H 0.1779 0.2118 0.3776 0.032 Uiso 1 1 calc R
C33 C 0.0424(11) 0.2166(8) -0.0422(6) 0.044(3) Uani 1 1 d U
H11J H 0.1174 0.1798 -0.0645 0.066 Uiso 1 1 calc R
H11K H 0.0281 0.2829 -0.0668 0.066 Uiso 1 1 calc R
H11L H -0.0305 0.1816 -0.0511 0.066 Uiso 1 1 calc R
C34 C 0.0484(9) 0.1285(6) 0.0858(6) 0.031(2) Uani 1 1 d .
H93A H -0.0350 0.1088 0.0764 0.047 Uiso 1 1 calc R
H93B H 0.0590 0.1376 0.1414 0.047 Uiso 1 1 calc R
H93C H 0.1129 0.0769 0.0684 0.047 Uiso 1 1 calc R
C35 C 0.1937(8) 0.4085(8) -0.0073(6) 0.036(2) Uani 1 1 d U
H80A H 0.1895 0.4386 -0.0598 0.053 Uiso 1 1 calc R
H80B H 0.2285 0.3388 -0.0094 0.053 Uiso 1 1 calc R
H80C H 0.2476 0.4432 0.0251 0.053 Uiso 1 1 calc R
C36 C 0.0102(9) 0.5210(6) 0.0376(5) 0.028(2) Uani 1 1 d .
H90A H 0.0650 0.5521 0.0721 0.041 Uiso 1 1 calc R
H90B H -0.0736 0.5229 0.0606 0.041 Uiso 1 1 calc R
H90C H 0.0043 0.5568 -0.0128 0.041 Uiso 1 1 calc R
C37 C -0.2124(9) 0.3561(8) 0.0459(5) 0.033(2) Uani 1 1 d .
H11G H -0.2374 0.2898 0.0416 0.050 Uiso 1 1 calc R
H11H H -0.1728 0.3756 -0.0025 0.050 Uiso 1 1 calc R
H11I H -0.2867 0.4032 0.0559 0.050 Uiso 1 1 calc R
C38 C -0.1735(8) 0.3247(6) 0.1869(5) 0.0228(19) Uani 1 1 d .
H71A H -0.2530 0.3660 0.1964 0.034 Uiso 1 1 calc R
H71B H -0.1141 0.3323 0.2287 0.034 Uiso 1 1 calc R
H71C H -0.1883 0.2553 0.1854 0.034 Uiso 1 1 calc R
C41 C 0.8740(6) 0.1824(5) 0.7070(4) 0.0106(15) Uani 1 1 d U
C42 C 0.9289(7) 0.2736(6) 0.7053(5) 0.0155(16) Uani 1 1 d U
C43 C 1.0617(8) 0.2688(6) 0.7231(5) 0.0218(19) Uani 1 1 d .
H57 H 1.0991 0.3284 0.7219 0.026 Uiso 1 1 calc R
C44 C 1.1366(7) 0.1801(6) 0.7419(5) 0.0211(19) Uani 1 1 d .
H53 H 1.2234 0.1803 0.7526 0.025 Uiso 1 1 calc R
C44A C 1.0825(7) 0.0882(6) 0.7450(5) 0.0168(17) Uani 1 1 d .
C45 C 1.1582(8) -0.0050(6) 0.7660(5) 0.024(2) Uani 1 1 d .
H78 H 1.2445 -0.0062 0.7786 0.029 Uiso 1 1 calc R
C46 C 1.1027(8) -0.0922(6) 0.7675(6) 0.028(2) Uani 1 1 d .
H92 H 1.1518 -0.1528 0.7821 0.033 Uiso 1 1 calc R
C47 C 0.9745(9) -0.0928(6) 0.7475(5) 0.028(2) Uani 1 1 d .
H91 H 0.9392 -0.1533 0.7480 0.033 Uiso 1 1 calc R
C48 C 0.9005(8) -0.0045(6) 0.7272(5) 0.0198(18) Uani 1 1 d .
H84 H 0.8152 -0.0057 0.7132 0.024 Uiso 1 1 calc R
C48A C 0.9513(7) 0.0891(6) 0.7272(5) 0.0143(16) Uani 1 1 d U
C49 C 0.6239(7) 0.5114(6) 0.7372(5) 0.0219(18) Uani 1 1 d .
H79A H 0.5468 0.5580 0.7353 0.033 Uiso 1 1 calc R
H79B H 0.6680 0.5176 0.7861 0.033 Uiso 1 1 calc R
H79C H 0.6027 0.4438 0.7338 0.033 Uiso 1 1 calc R
C50 C 0.6459(8) 0.5205(7) 0.5953(5) 0.026(2) Uani 1 1 d .
H77A H 0.6322 0.4512 0.5911 0.039 Uiso 1 1 calc R
H77B H 0.7006 0.5391 0.5531 0.039 Uiso 1 1 calc R
H77C H 0.5651 0.5626 0.5918 0.039 Uiso 1 1 calc R
C51 C 0.9113(8) 0.4645(7) 0.8372(5) 0.0240(19) Uani 1 1 d .
H55A H 0.9883 0.4706 0.8661 0.036 Uiso 1 1 calc R
H55B H 0.9055 0.3946 0.8286 0.036 Uiso 1 1 calc R
H55C H 0.8383 0.4924 0.8668 0.036 Uiso 1 1 calc R
C52 C 0.9145(8) 0.6263(6) 0.7710(5) 0.0246(19) Uani 1 1 d .
H76A H 0.8362 0.6531 0.7959 0.037 Uiso 1 1 calc R
H76B H 0.9214 0.6595 0.7201 0.037 Uiso 1 1 calc R
H76C H 0.9860 0.6372 0.8034 0.037 Uiso 1 1 calc R
C53 C 1.2450(9) 0.4021(7) 0.5003(6) 0.038(2) Uani 1 1 d .
H105 H 1.3013 0.4462 0.5209 0.058 Uiso 1 1 calc R
H104 H 1.2343 0.4154 0.4443 0.058 Uiso 1 1 calc R
H10Y H 1.2811 0.3332 0.5099 0.058 Uiso 1 1 calc R
C54 C 1.0341(10) 0.3475(7) 0.5150(6) 0.036(2) Uani 1 1 d .
H66A H 1.0202 0.3543 0.4588 0.054 Uiso 1 1 calc R
H66B H 0.9537 0.3613 0.5419 0.054 Uiso 1 1 calc R
H66C H 1.0717 0.2800 0.5286 0.054 Uiso 1 1 calc R
C55 C 1.2496(8) 0.4959(7) 0.6776(6) 0.034(2) Uani 1 1 d .
H106 H 1.2120 0.5048 0.7291 0.051 Uiso 1 1 calc R
H107 H 1.3375 0.5084 0.6793 0.051 Uiso 1 1 calc R
H108 H 1.2453 0.4280 0.6619 0.051 Uiso 1 1 calc R
C56 C 1.1842(9) 0.6704(7) 0.6400(6) 0.031(2) Uani 1 1 d .
H95A H 1.1682 0.6782 0.6955 0.046 Uiso 1 1 calc R
H95B H 1.1200 0.7128 0.6100 0.046 Uiso 1 1 calc R
H95C H 1.2673 0.6892 0.6272 0.046 Uiso 1 1 calc R
C57 C 1.1497(7) 0.6395(6) 0.4469(5) 0.025(2) Uani 1 1 d .
H67A H 1.1451 0.6029 0.3994 0.037 Uiso 1 1 calc R
H67B H 1.2293 0.6174 0.4736 0.037 Uiso 1 1 calc R
H67C H 1.1447 0.7104 0.4337 0.037 Uiso 1 1 calc R
C58 C 0.9184(8) 0.6461(6) 0.4587(5) 0.0242(19) Uani 1 1 d .
H85A H 0.9153 0.7113 0.4324 0.036 Uiso 1 1 calc R
H85B H 0.8507 0.6471 0.4970 0.036 Uiso 1 1 calc R
H85C H 0.9080 0.5963 0.4204 0.036 Uiso 1 1 calc R
C61 C 0.7323(7) 0.1888(5) 0.6920(5) 0.0121(15) Uani 1 1 d U
C62 C 0.6886(7) 0.1582(5) 0.6200(5) 0.0156(17) Uani 1 1 d .
C63 C 0.5538(7) 0.1799(6) 0.6036(5) 0.0157(17) Uani 1 1 d .
H68 H 0.5227 0.1634 0.5549 0.019 Uiso 1 1 calc R
C64 C 0.4727(7) 0.2227(6) 0.6559(5) 0.0175(17) Uani 1 1 d .
H64 H 0.3864 0.2355 0.6423 0.021 Uiso 1 1 calc R
C64A C 0.5104(7) 0.2495(5) 0.7302(5) 0.0135(9) Uani 1 1 d .
C65 C 0.4276(7) 0.2959(5) 0.7874(4) 0.0135(9) Uani 1 1 d .
H72 H 0.3406 0.3086 0.7755 0.016 Uiso 1 1 calc R
C66 C 0.4671(7) 0.3225(5) 0.8574(5) 0.0135(9) Uani 1 1 d .
H49 H 0.4088 0.3526 0.8935 0.016 Uiso 1 1 calc R
C67 C 0.6023(7) 0.3038(6) 0.8766(4) 0.0142(16) Uani 1 1 d .
H58 H 0.6323 0.3217 0.9252 0.017 Uiso 1 1 calc R
C68 C 0.6834(7) 0.2604(5) 0.8232(5) 0.0159(17) Uani 1 1 d .
H89 H 0.7698 0.2476 0.8366 0.019 Uiso 1 1 calc R
C68A C 0.6460(6) 0.2331(5) 0.7484(4) 0.0101(15) Uani 1 1 d .
C69 C 0.7223(8) 0.2384(6) 0.4156(5) 0.027(2) Uani 1 1 d .
H10P H 0.8002 0.2523 0.3899 0.041 Uiso 1 1 calc R
H10Q H 0.7235 0.2581 0.4696 0.041 Uiso 1 1 calc R
H10R H 0.6503 0.2758 0.3886 0.041 Uiso 1 1 calc R
C70 C 0.7125(9) 0.0928(7) 0.3358(5) 0.028(2) Uani 1 1 d .
H82A H 0.6447 0.1303 0.3051 0.041 Uiso 1 1 calc R
H82B H 0.7000 0.0228 0.3386 0.041 Uiso 1 1 calc R
H82C H 0.7934 0.1001 0.3111 0.041 Uiso 1 1 calc R
C71 C 0.9976(8) 0.0648(6) 0.4548(6) 0.027(2) Uani 1 1 d .
H83A H 1.0128 0.0943 0.5043 0.040 Uiso 1 1 calc R
H83B H 0.9674 0.1172 0.4165 0.040 Uiso 1 1 calc R
H83C H 1.0759 0.0285 0.4364 0.040 Uiso 1 1 calc R
C72 C 0.9546(8) -0.0948(6) 0.5134(6) 0.027(2) Uani 1 1 d .
H86A H 1.0301 -0.1268 0.4882 0.040 Uiso 1 1 calc R
H86B H 0.8917 -0.1412 0.5177 0.040 Uiso 1 1 calc R
H86C H 0.9763 -0.0753 0.5653 0.040 Uiso 1 1 calc R
C73 C 0.3889(8) 0.0493(6) 0.4541(5) 0.025(2) Uani 1 1 d .
H10S H 0.3457 0.0167 0.4142 0.038 Uiso 1 1 calc R
H10T H 0.4670 0.0694 0.4328 0.038 Uiso 1 1 calc R
H10U H 0.3346 0.1078 0.4707 0.038 Uiso 1 1 calc R
C74 C 0.3027(8) -0.0463(8) 0.5604(6) 0.038(3) Uani 1 1 d .
H10D H 0.2644 0.0097 0.5898 0.057 Uiso 1 1 calc R
H10E H 0.3252 -0.1035 0.5958 0.057 Uiso 1 1 calc R
H10F H 0.2428 -0.0629 0.5216 0.057 Uiso 1 1 calc R
C75 C 0.6208(8) -0.2050(6) 0.3953(5) 0.026(2) Uani 1 1 d .
H87A H 0.6432 -0.2752 0.3855 0.039 Uiso 1 1 calc R
H87B H 0.6966 -0.1715 0.3935 0.039 Uiso 1 1 calc R
H87C H 0.5613 -0.1751 0.3556 0.039 Uiso 1 1 calc R
C76 C 0.4507(9) -0.2519(7) 0.4823(6) 0.036(2) Uani 1 1 d .
H97A H 0.3826 -0.2217 0.4482 0.055 Uiso 1 1 calc R
H97B H 0.4217 -0.2515 0.5361 0.055 Uiso 1 1 calc R
H97C H 0.4760 -0.3202 0.4676 0.055 Uiso 1 1 calc R
C77 C 0.5356(8) -0.0653(7) 0.6807(5) 0.0232(19) Uani 1 1 d .
H61A H 0.4953 -0.1001 0.7227 0.035 Uiso 1 1 calc R
H61B H 0.4789 -0.0071 0.6626 0.035 Uiso 1 1 calc R
H61C H 0.6136 -0.0442 0.6999 0.035 Uiso 1 1 calc R
C78 C 0.6600(9) -0.2162(7) 0.6406(6) 0.037(2) Uani 1 1 d .
H10G H 0.7365 -0.1904 0.6574 0.055 Uiso 1 1 calc R
H10H H 0.6796 -0.2594 0.5970 0.055 Uiso 1 1 calc R
H10I H 0.6268 -0.2540 0.6837 0.055 Uiso 1 1 calc R
N1 N 0.3791(6) 0.6949(5) 0.0796(4) 0.0178(15) Uani 1 1 d .
N2 N 0.4724(6) 0.6881(5) -0.0684(4) 0.0164(14) Uani 1 1 d .
N3 N 0.2671(6) 0.8113(5) -0.0347(4) 0.0206(15) Uani 1 1 d .
N4 N 0.4864(6) 0.8533(5) 0.0110(5) 0.0239(16) Uani 1 1 d .
N5 N 0.7507(6) 0.8224(5) 0.0119(4) 0.0229(16) Uani 1 1 d .
N6 N 0.6251(7) 0.9809(5) -0.0540(4) 0.0253(17) Uani 1 1 d .
N7 N 0.6173(6) 0.9499(5) 0.1035(4) 0.0233(16) Uani 1 1 d .
N18 N 0.6673(6) -0.0354(5) 0.4895(4) 0.0195(15) Uani 1 1 d .
N21 N 0.2746(6) 0.4532(5) 0.1955(4) 0.0167(15) Uani 1 1 d .
N22 N 0.3544(6) 0.2824(5) 0.1439(4) 0.0190(15) Uani 1 1 d .
N23 N 0.2533(6) 0.2932(5) 0.2927(4) 0.0212(15) Uani 1 1 d .
N24 N 0.1015(6) 0.3138(5) 0.1729(4) 0.0194(15) Uani 1 1 d .
N25 N 0.0609(6) 0.2245(5) 0.0413(4) 0.0220(16) Uani 1 1 d U
N26 N 0.0637(6) 0.4160(5) 0.0268(4) 0.0222(15) Uani 1 1 d U
N27 N -0.1206(6) 0.3557(5) 0.1117(4) 0.0199(15) Uani 1 1 d .
N41 N 0.8520(6) 0.3603(5) 0.6856(4) 0.0180(15) Uani 1 1 d .
N42 N 0.7063(5) 0.5338(4) 0.6711(4) 0.0125(13) Uani 1 1 d .
N43 N 0.9143(6) 0.5191(5) 0.7611(4) 0.0154(14) Uani 1 1 d .
N44 N 0.9269(6) 0.5283(5) 0.6065(4) 0.0168(14) Uani 1 1 d .
N45 N 1.1213(7) 0.4196(5) 0.5389(4) 0.0256(17) Uani 1 1 d .
N46 N 1.1798(6) 0.5662(5) 0.6208(4) 0.0214(16) Uani 1 1 d .
N47 N 1.0429(6) 0.6209(5) 0.4989(4) 0.0192(15) Uani 1 1 d .
N61 N 0.7753(6) 0.1120(5) 0.5662(4) 0.0172(14) Uani 1 1 d .
N62 N 0.7115(6) 0.1302(5) 0.4134(4) 0.0174(15) Uani 1 1 d .
N63 N 0.9016(6) -0.0041(5) 0.4655(4) 0.0153(14) Uani 1 1 d .
N64 N 0.4178(6) -0.0193(5) 0.5207(4) 0.0186(15) Uani 1 1 d .
N65 N 0.5609(7) -0.1942(5) 0.4744(5) 0.0263(17) Uani 1 1 d .
N66 N 0.5641(6) -0.1321(5) 0.6159(4) 0.0239(16) Uani 1 1 d .
P1 P 0.40767(18) 0.75941(14) 0.00387(12) 0.0144(4) Uani 1 1 d .
P2 P 0.61367(18) 0.89765(14) 0.01859(12) 0.0156(4) Uani 1 1 d .
P3 P 0.24078(17) 0.34257(14) 0.19953(12) 0.0149(4) Uani 1 1 d .
P4 P 0.03331(18) 0.32724(15) 0.09165(12) 0.0160(4) Uani 1 1 d .
P5 P 0.85878(17) 0.47608(14) 0.67977(12) 0.0135(4) Uani 1 1 d .
P6 P 1.06109(18) 0.53150(15) 0.56912(12) 0.0158(4) Uani 1 1 d .
P7 P 0.75675(17) 0.05284(14) 0.49132(12) 0.0128(4) Uani 1 1 d .
P8 P 0.55886(18) -0.09108(14) 0.52410(12) 0.0148(4) Uani 1 1 d .

loop_
_atom_site_aniso_label
_atom_site_aniso_U_11
_atom_site_aniso_U_22
_atom_site_aniso_U_33
_atom_site_aniso_U_23
_atom_site_aniso_U_13
_atom_site_aniso_U_12
C1 0.012(3) 0.006(3) 0.019(4) -0.006(3) 0.001(3) 0.000(3)
C2 0.010(4) 0.009(4) 0.026(5) -0.005(3) 0.004(3) 0.000(3)
C3 0.020(4) 0.012(4) 0.017(4) 0.001(3) 0.006(3) -0.001(3)
C4 0.014(4) 0.017(4) 0.022(5) -0.006(3) 0.001(3) -0.005(3)
C4A 0.023(4) 0.013(4) 0.013(4) -0.005(3) 0.003(3) -0.007(3)
C5 0.005(3) 0.015(4) 0.024(5) -0.006(3) -0.003(3) -0.001(3)
C6 0.014(4) 0.018(4) 0.018(4) -0.003(3) -0.001(3) -0.005(3)
C7 0.024(4) 0.014(4) 0.024(5) -0.003(3) 0.003(4) -0.011(3)
C8 0.013(4) 0.016(4) 0.014(4) -0.009(3) -0.001(3) -0.003(3)
C8A 0.015(3) 0.011(3) 0.013(3) -0.009(3) 0.005(3) -0.002(3)
C9 0.036(5) 0.017(4) 0.023(5) -0.001(4) 0.000(4) 0.002(4)
C10 0.028(5) 0.028(5) 0.018(5) -0.003(4) 0.004(4) 0.004(4)
C11 0.023(5) 0.029(5) 0.049(6) 0.002(5) -0.009(4) -0.013(4)
C12 0.024(5) 0.016(4) 0.053(7) -0.003(4) 0.004(4) 0.005(4)
C13 0.022(5) 0.034(5) 0.043(6) -0.008(5) 0.004(4) 0.002(4)
C14 0.024(5) 0.024(5) 0.040(6) -0.003(4) 0.002(4) 0.002(4)
C15 0.039(6) 0.039(6) 0.051(7) 0.011(5) 0.019(5) -0.002(5)
C16 0.032(5) 0.028(5) 0.053(7) 0.015(5) 0.002(5) -0.002(4)
C17 0.034(5) 0.039(6) 0.040(6) -0.012(5) 0.000(5) -0.018(4)
C18 0.042(6) 0.031(5) 0.024(5) -0.007(4) 0.013(4) -0.003(4)
C21 0.008(4) 0.017(4) 0.010(4) 0.003(3) 0.003(3) -0.005(3)
C22 0.010(4) 0.014(4) 0.010(4) 0.003(3) -0.001(3) 0.000(3)
C23 0.014(4) 0.018(4) 0.017(4) 0.000(3) 0.007(3) -0.008(3)
C24 0.012(4) 0.022(4) 0.022(5) 0.003(4) 0.002(3) -0.003(3)
C24A 0.016(4) 0.021(4) 0.010(4) 0.000(3) -0.003(3) -0.001(3)
C25 0.013(4) 0.025(5) 0.036(5) -0.005(4) 0.001(4) 0.000(3)
C26 0.030(5) 0.018(4) 0.041(6) -0.011(4) 0.005(4) 0.006(4)
C27 0.036(5) 0.012(4) 0.056(7) -0.011(4) 0.005(5) -0.007(4)
C28 0.012(4) 0.015(4) 0.030(5) -0.001(3) 0.004(3) -0.003(3)
C28A 0.016(4) 0.018(4) 0.008(4) 0.000(3) 0.000(3) -0.001(3)
C29 0.017(5) 0.032(5) 0.058(7) -0.008(5) 0.007(4) -0.011(4)
C30 0.024(5) 0.018(4) 0.040(6) -0.005(4) 0.001(4) 0.002(3)
C31 0.024(4) 0.022(4) 0.023(5) 0.001(4) 0.000(4) -0.007(3)
C32 0.022(4) 0.017(4) 0.025(5) 0.006(4) 0.001(4) -0.001(3)
C33 0.055(7) 0.039(6) 0.033(5) -0.005(5) -0.006(5) 0.011(5)
C34 0.029(5) 0.010(4) 0.054(7) -0.005(4) -0.004(4) -0.001(3)
C35 0.016(4) 0.058(6) 0.032(5) 0.019(4) 0.007(4) -0.007(4)
C36 0.044(6) 0.022(5) 0.018(5) 0.004(4) -0.005(4) -0.014(4)
C37 0.024(5) 0.046(6) 0.029(5) 0.009(4) -0.006(4) -0.010(4)
C38 0.017(4) 0.024(5) 0.027(5) -0.004(4) 0.002(4) 0.003(3)
C41 0.005(3) 0.015(4) 0.012(4) -0.002(3) 0.005(3) -0.002(3)
C42 0.012(4) 0.014(4) 0.019(4) -0.003(3) 0.002(3) 0.004(3)
C43 0.021(4) 0.010(4) 0.035(5) -0.001(4) -0.003(4) -0.005(3)
C44 0.006(4) 0.018(4) 0.039(5) 0.003(4) -0.005(3) 0.000(3)
C44A 0.016(4) 0.017(4) 0.017(4) -0.003(3) -0.002(3) -0.001(3)
C45 0.017(4) 0.014(4) 0.039(6) 0.001(4) 0.002(4) 0.006(3)
C46 0.023(5) 0.012(4) 0.046(6) 0.005(4) 0.002(4) 0.006(3)
C47 0.038(5) 0.007(4) 0.039(6) 0.002(4) -0.001(4) -0.006(4)
C48 0.018(4) 0.013(4) 0.029(5) -0.003(3) -0.005(3) -0.005(3)
C48A 0.015(4) 0.009(4) 0.018(4) -0.001(3) -0.001(3) -0.001(3)
C49 0.015(4) 0.020(4) 0.029(5) 0.000(4) 0.002(3) 0.005(3)
C50 0.017(4) 0.035(5) 0.027(5) 0.004(4) -0.001(4) -0.008(4)
C51 0.024(5) 0.032(5) 0.016(5) 0.004(4) -0.005(4) -0.005(4)
C52 0.028(5) 0.017(4) 0.029(5) -0.001(4) 0.003(4) -0.004(3)
C53 0.042(6) 0.020(5) 0.051(7) -0.001(5) 0.025(5) 0.003(4)
C54 0.048(6) 0.023(5) 0.037(6) -0.015(4) 0.003(5) 0.002(4)
C55 0.020(5) 0.035(5) 0.048(6) 0.022(5) -0.014(4) -0.012(4)
C56 0.030(5) 0.030(5) 0.035(6) -0.002(4) -0.005(4) -0.013(4)
C57 0.015(4) 0.025(5) 0.035(5) 0.007(4) 0.006(4) -0.007(3)
C58 0.020(4) 0.023(5) 0.030(5) 0.003(4) -0.002(4) -0.004(3)
C61 0.013(4) 0.004(3) 0.019(4) 0.002(3) 0.001(3) 0.000(3)
C62 0.026(4) 0.007(4) 0.013(4) 0.002(3) 0.002(3) -0.005(3)
C63 0.012(4) 0.013(4) 0.023(5) -0.003(3) -0.003(3) -0.003(3)
C64 0.014(4) 0.013(4) 0.026(5) 0.003(3) 0.000(3) -0.003(3)
C64A 0.015(2) 0.007(2) 0.018(2) -0.0005(18) 0.0047(18) 0.0011(16)
C65 0.015(2) 0.007(2) 0.018(2) -0.0005(18) 0.0047(18) 0.0011(16)
C66 0.015(2) 0.007(2) 0.018(2) -0.0005(18) 0.0047(18) 0.0011(16)
C67 0.020(4) 0.018(4) 0.006(4) -0.001(3) -0.004(3) -0.006(3)
C68 0.015(4) 0.010(4) 0.024(5) 0.004(3) 0.004(3) -0.005(3)
C68A 0.008(3) 0.009(4) 0.013(4) 0.006(3) 0.001(3) 0.000(3)
C69 0.025(5) 0.024(5) 0.032(5) 0.002(4) 0.004(4) -0.003(4)
C70 0.033(5) 0.022(5) 0.028(5) 0.008(4) 0.003(4) -0.004(4)
C71 0.015(4) 0.023(5) 0.042(6) 0.006(4) -0.001(4) -0.004(3)
C72 0.022(5) 0.018(4) 0.040(6) 0.006(4) 0.004(4) -0.002(3)
C73 0.027(5) 0.022(5) 0.028(5) 0.003(4) -0.007(4) -0.005(4)
C74 0.020(5) 0.045(6) 0.049(7) 0.016(5) -0.005(4) -0.007(4)
C75 0.026(5) 0.019(5) 0.034(6) -0.007(4) 0.003(4) -0.003(4)
C76 0.033(5) 0.024(5) 0.057(7) -0.003(5) 0.003(5) -0.021(4)
C77 0.025(5) 0.025(5) 0.021(5) -0.001(4) 0.001(4) -0.009(4)
C78 0.042(6) 0.026(5) 0.038(6) 0.006(5) 0.002(5) 0.011(4)
N1 0.007(3) 0.021(4) 0.026(4) 0.003(3) 0.001(3) -0.006(3)
N2 0.027(4) 0.012(3) 0.010(3) -0.003(3) 0.010(3) -0.004(3)
N3 0.018(4) 0.012(3) 0.031(4) 0.004(3) 0.000(3) 0.000(3)
N4 0.020(4) 0.015(4) 0.037(4) -0.004(3) 0.005(3) -0.001(3)
N5 0.016(4) 0.025(4) 0.028(4) -0.002(3) 0.000(3) -0.002(3)
N6 0.031(4) 0.011(3) 0.033(4) 0.004(3) 0.004(3) -0.001(3)
N7 0.019(4) 0.032(4) 0.020(4) 0.013(3) 0.000(3) -0.007(3)
N18 0.023(4) 0.018(4) 0.018(4) -0.005(3) 0.005(3) -0.003(3)
N21 0.009(3) 0.010(3) 0.032(4) -0.006(3) 0.006(3) -0.003(2)
N22 0.016(3) 0.017(3) 0.025(4) -0.006(3) 0.009(3) -0.004(3)
N23 0.014(3) 0.025(4) 0.025(4) -0.007(3) 0.000(3) -0.001(3)
N24 0.021(4) 0.013(3) 0.026(4) 0.000(3) 0.015(3) -0.005(3)
N25 0.021(4) 0.026(4) 0.020(4) -0.006(3) -0.004(3) -0.004(3)
N26 0.013(3) 0.024(4) 0.029(4) 0.007(3) 0.003(3) -0.004(3)
N27 0.015(3) 0.024(4) 0.021(4) -0.001(3) 0.003(3) -0.002(3)
N41 0.012(3) 0.008(3) 0.035(4) -0.001(3) 0.000(3) -0.003(2)
N42 0.013(3) 0.008(3) 0.016(4) 0.000(3) 0.005(3) 0.000(2)
N43 0.015(3) 0.014(3) 0.017(4) 0.000(3) 0.004(3) -0.001(3)
N44 0.016(3) 0.012(3) 0.022(4) -0.004(3) 0.007(3) -0.002(3)
N45 0.024(4) 0.021(4) 0.032(4) -0.002(3) 0.011(3) -0.001(3)
N46 0.017(4) 0.024(4) 0.024(4) 0.009(3) 0.001(3) -0.007(3)
N47 0.013(3) 0.020(4) 0.025(4) 0.005(3) -0.001(3) -0.006(3)
N61 0.010(3) 0.023(4) 0.018(4) 0.001(3) 0.005(3) 0.003(3)
N62 0.010(3) 0.014(3) 0.027(4) 0.001(3) 0.001(3) 0.003(2)
N63 0.011(3) 0.010(3) 0.025(4) 0.000(3) 0.002(3) -0.003(2)
N64 0.009(3) 0.020(4) 0.026(4) 0.008(3) -0.004(3) 0.001(3)
N65 0.025(4) 0.013(4) 0.042(5) 0.005(3) -0.003(3) -0.009(3)
N66 0.013(4) 0.028(4) 0.030(4) -0.009(3) 0.002(3) 0.002(3)
P1 0.0142(10) 0.0117(10) 0.0173(11) 0.0006(8) 0.0015(8) -0.0016(7)
P2 0.0174(10) 0.0107(10) 0.0189(11) 0.0014(8) 0.0049(8) -0.0030(8)
P3 0.0104(10) 0.0108(10) 0.0236(12) -0.0023(8) 0.0022(8) -0.0014(7)
P4 0.0122(10) 0.0149(10) 0.0213(12) -0.0012(9) 0.0004(8) -0.0033(8)
P5 0.0121(10) 0.0109(10) 0.0181(11) -0.0014(8) 0.0009(8) -0.0031(7)
P6 0.0164(10) 0.0153(10) 0.0163(11) 0.0010(9) 0.0024(8) -0.0051(8)
P7 0.0114(9) 0.0112(10) 0.0161(11) -0.0021(8) 0.0012(8) -0.0023(7)
P8 0.0122(10) 0.0110(10) 0.0216(12) 0.0006(8) -0.0013(8) -0.0032(7)

loop_
_atom_type_symbol
_atom_type_description
_atom_type_scat_dispersion_real
_atom_type_scat_dispersion_imag
_atom_type_scat_source
C C 0.0033 0.0016 'International Tables Vol C Tables 4.2.6.8 and 6.1.1.4'
H H 0.0000 0.0000 'International Tables Vol C Tables 4.2.6.8 and 6.1.1.4'
N N 0.0061 0.0033 'International Tables Vol C Tables 4.2.6.8 and 6.1.1.4'
P P 0.1023 0.0942 'International Tables Vol C Tables 4.2.6.8 and 6.1.1.4'

loop_
_geom_angle_atom_site_label_1
_geom_angle_atom_site_label_2
_geom_angle_atom_site_label_3
_geom_angle
C2 C1 C8A 122.0(6)
C2 C1 C21 119.9(6)
C8A C1 C21 118.2(6)
C1 C2 N1 120.7(6)
C1 C2 C3 117.2(7)
N1 C2 C3 122.1(7)
C4 C3 C2 122.1(7)
C4 C3 H42 118.9
C2 C3 H42 118.9
C3 C4 C4A 121.7(7)
C3 C4 H65 119.1
C4A C4 H65 119.1
C5 C4A C4 123.1(7)
C5 C4A C8A 120.0(7)
C4 C4A C8A 116.8(7)
C6 C5 C4A 122.1(7)
C6 C5 H48 118.9
C4A C5 H48 118.9
C5 C6 C7 118.5(7)
C5 C6 H60 120.8
C7 C6 H60 120.8
C8 C7 C6 120.2(7)
C8 C7 H70 119.9
C6 C7 H70 119.9
C7 C8 C8A 123.1(7)
C7 C8 H69 118.5
C8A C8 H69 118.5
C8 C8A C1 123.9(7)
C8 C8A C4A 116.0(7)
C1 C8A C4A 120.1(6)
N2 C9 H101 109.5
N2 C9 H102 109.5
H101 C9 H102 109.5
N2 C9 H10N 109.5
H101 C9 H10N 109.5
H102 C9 H10N 109.5
N2 C10 H75A 109.5
N2 C10 H75B 109.5
H75A C10 H75B 109.5
N2 C10 H75C 109.5
H75A C10 H75C 109.5
H75B C10 H75C 109.5
N3 C11 H10M 109.5
N3 C11 H103 109.5
H10M C11 H103 109.5
N3 C11 H10O 109.5
H10M C11 H10O 109.5
H103 C11 H10O 109.5
N3 C12 H10A 109.5
N3 C12 H10B 109.5
H10A C12 H10B 109.5
N3 C12 H10C 109.5
H10A C12 H10C 109.5
H10B C12 H10C 109.5
N5 C13 H94A 109.5
N5 C13 H94B 109.5
H94A C13 H94B 109.5
N5 C13 H94C 109.5
H94A C13 H94C 109.5
H94B C13 H94C 109.5
N5 C14 H10J 109.5
N5 C14 H10K 109.5
H10J C14 H10K 109.5
N5 C14 H10L 109.5
H10J C14 H10L 109.5
H10K C14 H10L 109.5
N6 C15 H11P 109.5
N6 C15 H11Q 109.5
H11P C15 H11Q 109.5
N6 C15 H11R 109.5
H11P C15 H11R 109.5
H11Q C15 H11R 109.5
N6 C16 H11M 109.5
N6 C16 H11N 109.5
H11M C16 H11N 109.5
N6 C16 H11O 109.5
H11M C16 H11O 109.5
H11N C16 H11O 109.5
N7 C17 H11D 109.5
N7 C17 H11E 109.5
H11D C17 H11E 109.5
N7 C17 H11F 109.5
H11D C17 H11F 109.5
H11E C17 H11F 109.5
N7 C18 H74A 109.5
N7 C18 H74B 109.5
H74A C18 H74B 109.5
N7 C18 H74C 109.5
H74A C18 H74C 109.5
H74B C18 H74C 109.5
C22 C21 C28A 120.5(6)
C22 C21 C1 118.8(7)
C28A C21 C1 120.6(6)
N21 C22 C21 118.7(6)
N21 C22 C23 123.9(6)
C21 C22 C23 117.3(7)
C24 C23 C22 121.9(7)
C24 C23 H54 119.0
C22 C23 H54 119.0
C23 C24 C24A 122.0(7)
C23 C24 H56 119.0
C24A C24 H56 119.0
C25 C24A C24 122.8(7)
C25 C24A C28A 119.3(7)
C24 C24A C28A 117.9(7)
C26 C25 C24A 122.1(8)
C26 C25 H81 118.9
C24A C25 H81 118.9
C25 C26 C27 118.8(8)
C25 C26 H99 120.6
C27 C26 H99 120.6
C28 C27 C26 119.4(7)
C28 C27 H113 120.3
C26 C27 H113 120.3
C27 C28 C28A 122.8(7)
C27 C28 H62 118.6
C28A C28 H62 118.6
C21 C28A C28 122.2(7)
C21 C28A C24A 120.2(6)
C28 C28A C24A 117.6(7)
N22 C29 H11A 109.5
N22 C29 H11B 109.5
H11A C29 H11B 109.5
N22 C29 H11C 109.5
H11A C29 H11C 109.5
H11B C29 H11C 109.5
N22 C30 H88A 109.5
N22 C30 H88B 109.5
H88A C30 H88B 109.5
N22 C30 H88C 109.5
H88A C30 H88C 109.5
H88B C30 H88C 109.5
N23 C31 H96A 109.5
N23 C31 H96B 109.5
H96A C31 H96B 109.5
N23 C31 H96C 109.5
H96A C31 H96C 109.5
H96B C31 H96C 109.5
N23 C32 H98A 109.5
N23 C32 H98B 109.5
H98A C32 H98B 109.5
N23 C32 H98C 109.5
H98A C32 H98C 109.5
H98B C32 H98C 109.5
N25 C33 H11J 109.5
N25 C33 H11K 109.5
H11J C33 H11K 109.5
N25 C33 H11L 109.5
H11J C33 H11L 109.5
H11K C33 H11L 109.5
N25 C34 H93A 109.5
N25 C34 H93B 109.5
H93A C34 H93B 109.5
N25 C34 H93C 109.5
H93A C34 H93C 109.5
H93B C34 H93C 109.5
N26 C35 H80A 109.5
N26 C35 H80B 109.5
H80A C35 H80B 109.5
N26 C35 H80C 109.5
H80A C35 H80C 109.5
H80B C35 H80C 109.5
N26 C36 H90A 109.5
N26 C36 H90B 109.5
H90A C36 H90B 109.5
N26 C36 H90C 109.5
H90A C36 H90C 109.5
H90B C36 H90C 109.5
N27 C37 H11G 109.5
N27 C37 H11H 109.5
H11G C37 H11H 109.5
N27 C37 H11I 109.5
H11G C37 H11I 109.5
H11H C37 H11I 109.5
N27 C38 H71A 109.5
N27 C38 H71B 109.5
H71A C38 H71B 109.5
N27 C38 H71C 109.5
H71A C38 H71C 109.5
H71B C38 H71C 109.5
C42 C41 C48A 120.0(6)
C42 C41 C61 117.4(6)
C48A C41 C61 122.6(6)
N41 C42 C41 118.0(6)
N41 C42 C43 124.2(7)
C41 C42 C43 117.8(7)
C44 C43 C42 122.7(7)
C44 C43 H57 118.7
C42 C43 H57 118.7
C43 C44 C44A 120.1(7)
C43 C44 H53 119.9
C44A C44 H53 119.9
C48A C44A C44 119.1(7)
C48A C44A C45 119.7(7)
C44 C44A C45 121.1(7)
C46 C45 C44A 119.3(8)
C46 C45 H78 120.3
C44A C45 H78 120.3
C45 C46 C47 121.5(8)
C45 C46 H92 119.2
C47 C46 H92 119.2
C48 C47 C46 120.0(7)
C48 C47 H91 120.0
C46 C47 H91 120.0
C47 C48 C48A 121.2(7)
C47 C48 H84 119.4
C48A C48 H84 119.4
C44A C48A C48 118.1(7)
C44A C48A C41 120.2(6)
C48 C48A C41 121.7(7)
N42 C49 H79A 109.5
N42 C49 H79B 109.5
H79A C49 H79B 109.5
N42 C49 H79C 109.5
H79A C49 H79C 109.5
H79B C49 H79C 109.5
N42 C50 H77A 109.5
N42 C50 H77B 109.5
H77A C50 H77B 109.5
N42 C50 H77C 109.5
H77A C50 H77C 109.5
H77B C50 H77C 109.5
N43 C51 H55A 109.5
N43 C51 H55B 109.5
H55A C51 H55B 109.5
N43 C51 H55C 109.5
H55A C51 H55C 109.5
H55B C51 H55C 109.5
N43 C52 H76A 109.5
N43 C52 H76B 109.5
H76A C52 H76B 109.5
N43 C52 H76C 109.5
H76A C52 H76C 109.5
H76B C52 H76C 109.5
N45 C53 H105 109.5
N45 C53 H104 109.5
H105 C53 H104 109.5
N45 C53 H10Y 109.5
H105 C53 H10Y 109.5
H104 C53 H10Y 109.5
N45 C54 H66A 109.5
N45 C54 H66B 109.5
H66A C54 H66B 109.5
N45 C54 H66C 109.5
H66A C54 H66C 109.5
H66B C54 H66C 109.5
N46 C55 H106 109.5
N46 C55 H107 109.5
H106 C55 H107 109.5
N46 C55 H108 109.5
H106 C55 H108 109.5
H107 C55 H108 109.5
N46 C56 H95A 109.5
N46 C56 H95B 109.5
H95A C56 H95B 109.5
N46 C56 H95C 109.5
H95A C56 H95C 109.5
H95B C56 H95C 109.5
N47 C57 H67A 109.5
N47 C57 H67B 109.5
H67A C57 H67B 109.5
N47 C57 H67C 109.5
H67A C57 H67C 109.5
H67B C57 H67C 109.5
N47 C58 H85A 109.5
N47 C58 H85B 109.5
H85A C58 H85B 109.5
N47 C58 H85C 109.5
H85A C58 H85C 109.5
H85B C58 H85C 109.5
C62 C61 C68A 121.0(7)
C62 C61 C41 119.5(7)
C68A C61 C41 119.3(6)
N61 C62 C61 120.0(7)
N61 C62 C63 122.6(7)
C61 C62 C63 117.4(7)
C64 C63 C62 121.8(7)
C64 C63 H68 119.1
C62 C63 H68 119.1
C63 C64 C64A 123.1(7)
C63 C64 H64 118.5
C64A C64 H64 118.5
C64 C64A C65 125.0(7)
C64 C64A C68A 117.3(7)
C65 C64A C68A 117.6(7)
C66 C65 C64A 123.5(7)
C66 C65 H72 118.2
C64A C65 H72 118.2
C65 C66 C67 119.0(7)
C65 C66 H49 120.5
C67 C66 H49 120.5
C68 C67 C66 118.8(7)
C68 C67 H58 120.6
C66 C67 H58 120.6
C67 C68 C68A 123.9(7)
C67 C68 H89 118.0
C68A C68 H89 118.0
C68 C68A C61 123.6(7)
C68 C68A C64A 117.1(7)
C61 C68A C64A 119.3(7)
N62 C69 H10P 109.5
N62 C69 H10Q 109.5
H10P C69 H10Q 109.5
N62 C69 H10R 109.5
H10P C69 H10R 109.5
H10Q C69 H10R 109.5
N62 C70 H82A 109.5
N62 C70 H82B 109.5
H82A C70 H82B 109.5
N62 C70 H82C 109.5
H82A C70 H82C 109.5
H82B C70 H82C 109.5
N63 C71 H83A 109.5
N63 C71 H83B 109.5
H83A C71 H83B 109.5
N63 C71 H83C 109.5
H83A C71 H83C 109.5
H83B C71 H83C 109.5
N63 C72 H86A 109.5
N63 C72 H86B 109.5
H86A C72 H86B 109.5
N63 C72 H86C 109.5
H86A C72 H86C 109.5
H86B C72 H86C 109.5
N64 C73 H10S 109.5
N64 C73 H10T 109.5
H10S C73 H10T 109.5
N64 C73 H10U 109.5
H10S C73 H10U 109.5
H10T C73 H10U 109.5
N64 C74 H10D 109.5
N64 C74 H10E 109.5
H10D C74 H10E 109.5
N64 C74 H10F 109.5
H10D C74 H10F 109.5
H10E C74 H10F 109.5
N65 C75 H87A 109.5
N65 C75 H87B 109.5
H87A C75 H87B 109.5
N65 C75 H87C 109.5
H87A C75 H87C 109.5
H87B C75 H87C 109.5
N65 C76 H97A 109.5
N65 C76 H97B 109.5
H97A C76 H97B 109.5
N65 C76 H97C 109.5
H97A C76 H97C 109.5
H97B C76 H97C 109.5
N66 C77 H61A 109.5
N66 C77 H61B 109.5
H61A C77 H61B 109.5
N66 C77 H61C 109.5
H61A C77 H61C 109.5
H61B C77 H61C 109.5
N66 C78 H10G 109.5
N66 C78 H10H 109.5
H10G C78 H10H 109.5
N66 C78 H10I 109.5
H10G C78 H10I 109.5
H10H C78 H10I 109.5
C2 N1 P1 129.5(5)
C10 N2 C9 114.6(7)
C10 N2 P1 119.6(5)
C9 N2 P1 121.8(5)
C12 N3 C11 110.6(7)
C12 N3 P1 116.9(6)
C11 N3 P1 113.1(5)
P2 N4 P1 151.0(5)
C13 N5 C14 113.9(7)
C13 N5 P2 119.7(6)
C14 N5 P2 125.8(6)
C15 N6 C16 112.5(7)
C15 N6 P2 125.3(6)
C16 N6 P2 120.4(6)
C18 N7 C17 112.5(7)
C18 N7 P2 122.2(6)
C17 N7 P2 122.6(6)
P8 N18 P7 151.3(5)
C22 N21 P3 131.9(5)
C29 N22 C30 113.4(7)
C29 N22 P3 124.9(6)
C30 N22 P3 118.0(5)
C31 N23 C32 112.2(6)
C31 N23 P3 114.9(5)
C32 N23 P3 122.4(5)
P4 N24 P3 130.2(4)
C33 N25 C34 112.2(7)
C33 N25 P4 126.4(6)
C34 N25 P4 116.0(6)
C36 N26 C35 111.7(7)
C36 N26 P4 120.2(6)
C35 N26 P4 117.5(6)
C38 N27 C37 112.4(6)
C38 N27 P4 121.0(5)
C37 N27 P4 117.6(6)
C42 N41 P5 139.1(5)
C49 N42 C50 111.5(6)
C49 N42 P5 113.9(5)
C50 N42 P5 114.2(5)
C52 N43 C51 111.4(7)
C52 N43 P5 121.2(5)
C51 N43 P5 122.0(5)
P6 N44 P5 140.5(5)
C53 N45 C54 112.0(8)
C53 N45 P6 122.5(6)
C54 N45 P6 119.6(6)
C56 N46 C55 112.5(7)
C56 N46 P6 121.7(6)
C55 N46 P6 120.3(5)
C57 N47 C58 111.8(6)
C57 N47 P6 120.7(5)
C58 N47 P6 120.2(5)
C62 N61 P7 132.2(5)
C70 N62 C69 113.9(6)
C70 N62 P7 120.6(5)
C69 N62 P7 120.7(6)
C71 N63 C72 110.4(6)
C71 N63 P7 113.7(5)
C72 N63 P7 117.2(5)
C73 N64 C74 112.5(6)
C73 N64 P8 118.9(6)
C74 N64 P8 123.9(6)
C76 N65 C75 111.4(7)
C76 N65 P8 118.2(6)
C75 N65 P8 122.4(5)
C77 N66 C78 110.0(7)
C77 N66 P8 122.1(6)
C78 N66 P8 119.6(6)
N1 P1 N4 120.1(4)
N1 P1 N2 112.2(3)
N4 P1 N2 108.3(3)
N1 P1 N3 108.0(3)
N4 P1 N3 103.4(3)
N2 P1 N3 103.3(4)
N4 P2 N7 108.8(4)
N4 P2 N6 109.2(4)
N7 P2 N6 110.6(4)
N4 P2 N5 119.4(4)
N7 P2 N5 106.0(4)
N6 P2 N5 102.5(4)
N21 P3 N24 122.5(3)
N21 P3 N22 102.6(3)
N24 P3 N22 109.4(3)
N21 P3 N23 111.3(4)
N24 P3 N23 101.7(3)
N22 P3 N23 109.2(3)
N24 P4 N25 111.0(4)
N24 P4 N26 121.5(3)
N25 P4 N26 102.8(4)
N24 P4 N27 105.5(4)
N25 P4 N27 112.1(3)
N26 P4 N27 103.9(3)
N41 P5 N44 121.8(4)
N41 P5 N43 112.7(3)
N44 P5 N43 107.0(3)
N41 P5 N42 107.3(3)
N44 P5 N42 101.2(3)
N43 P5 N42 105.0(3)
N44 P6 N46 120.8(4)
N44 P6 N47 106.0(3)
N46 P6 N47 101.4(3)
N44 P6 N45 111.3(3)
N46 P6 N45 102.7(4)
N47 P6 N45 114.6(4)
N61 P7 N18 122.7(3)
N61 P7 N62 111.7(3)
N18 P7 N62 105.7(3)
N61 P7 N63 107.3(3)
N18 P7 N63 103.7(3)
N62 P7 N63 104.0(3)
N18 P8 N66 120.4(4)
N18 P8 N65 106.0(4)
N66 P8 N65 103.5(4)
N18 P8 N64 112.1(4)
N66 P8 N64 101.5(3)
N65 P8 N64 113.2(4)

loop_
_geom_bond_atom_site_label_1
_geom_bond_atom_site_label_2
_geom_bond_distance
C1 C2 1.372(11)
C1 C8A 1.419(10)
C1 C21 1.521(10)
C2 N1 1.373(10)
C2 C3 1.447(10)
C3 C4 1.348(11)
C3 H42 0.9300
C4 C4A 1.424(11)
C4 H65 0.9300
C4A C5 1.391(11)
C4A C8A 1.439(10)
C5 C6 1.368(11)
C5 H48 0.9300
C6 C7 1.426(11)
C6 H60 0.9300
C7 C8 1.350(11)
C7 H70 0.9300
C8 C8A 1.416(10)
C8 H69 0.9300
C9 N2 1.461(10)
C9 H101 0.9600
C9 H102 0.9600
C9 H10N 0.9600
C10 N2 1.428(10)
C10 H75A 0.9600
C10 H75B 0.9600
C10 H75C 0.9600
C11 N3 1.467(10)
C11 H10M 0.9600
C11 H103 0.9600
C11 H10O 0.9600
C12 N3 1.456(11)
C12 H10A 0.9600
C12 H10B 0.9600
C12 H10C 0.9600
C13 N5 1.422(12)
C13 H94A 0.9600
C13 H94B 0.9600
C13 H94C 0.9600
C14 N5 1.453(11)
C14 H10J 0.9600
C14 H10K 0.9600
C14 H10L 0.9600
C15 N6 1.464(11)
C15 H11P 0.9600
C15 H11Q 0.9600
C15 H11R 0.9600
C16 N6 1.478(11)
C16 H11M 0.9600
C16 H11N 0.9600
C16 H11O 0.9600
C17 N7 1.476(10)
C17 H11D 0.9600
C17 H11E 0.9600
C17 H11F 0.9600
C18 N7 1.454(10)
C18 H74A 0.9600
C18 H74B 0.9600
C18 H74C 0.9600
C21 C22 1.403(10)
C21 C28A 1.407(11)
C22 N21 1.367(10)
C22 C23 1.442(10)
C23 C24 1.333(11)
C23 H54 0.9300
C24 C24A 1.402(10)
C24 H56 0.9300
C24A C25 1.399(12)
C24A C28A 1.430(10)
C25 C26 1.389(12)
C25 H81 0.9300
C26 C27 1.426(13)
C26 H99 0.9300
C27 C28 1.374(12)
C27 H113 0.9300
C28 C28A 1.412(10)
C28 H62 0.9300
C29 N22 1.442(10)
C29 H11A 0.9600
C29 H11B 0.9600
C29 H11C 0.9600
C30 N22 1.455(10)
C30 H88A 0.9600
C30 H88B 0.9600
C30 H88C 0.9600
C31 N23 1.447(10)
C31 H96A 0.9600
C31 H96B 0.9600
C31 H96C 0.9600
C32 N23 1.452(9)
C32 H98A 0.9600
C32 H98B 0.9600
C32 H98C 0.9600
C33 N25 1.435(12)
C33 H11J 0.9600
C33 H11K 0.9600
C33 H11L 0.9600
C34 N25 1.483(11)
C34 H93A 0.9600
C34 H93B 0.9600
C34 H93C 0.9600
C35 N26 1.476(10)
C35 H80A 0.9600
C35 H80B 0.9600
C35 H80C 0.9600
C36 N26 1.464(11)
C36 H90A 0.9600
C36 H90B 0.9600
C36 H90C 0.9600
C37 N27 1.473(11)
C37 H11G 0.9600
C37 H11H 0.9600
C37 H11I 0.9600
C38 N27 1.453(10)
C38 H71A 0.9600
C38 H71B 0.9600
C38 H71C 0.9600
C41 C42 1.410(10)
C41 C48A 1.432(10)
C41 C61 1.503(10)
C42 N41 1.360(10)
C42 C43 1.422(11)
C43 C44 1.367(11)
C43 H57 0.9300
C44 C44A 1.415(11)
C44 H53 0.9300
C44A C48A 1.411(10)
C44A C45 1.426(11)
C45 C46 1.365(12)
C45 H78 0.9300
C46 C47 1.390(12)
C46 H92 0.9300
C47 C48 1.364(11)
C47 H91 0.9300
C48 C48A 1.418(10)
C48 H84 0.9300
C49 N42 1.457(10)
C49 H79A 0.9600
C49 H79B 0.9600
C49 H79C 0.9600
C50 N42 1.459(10)
C50 H77A 0.9600
C50 H77B 0.9600
C50 H77C 0.9600
C51 N43 1.458(10)
C51 H55A 0.9600
C51 H55B 0.9600
C51 H55C 0.9600
C52 N43 1.448(10)
C52 H76A 0.9600
C52 H76B 0.9600
C52 H76C 0.9600
C53 N45 1.451(11)
C53 H105 0.9600
C53 H104 0.9600
C53 H10Y 0.9600
C54 N45 1.475(11)
C54 H66A 0.9600
C54 H66B 0.9600
C54 H66C 0.9600
C55 N46 1.452(10)
C55 H106 0.9600
C55 H107 0.9600
C55 H108 0.9600
C56 N46 1.447(11)
C56 H95A 0.9600
C56 H95B 0.9600
C56 H95C 0.9600
C57 N47 1.463(10)
C57 H67A 0.9600
C57 H67B 0.9600
C57 H67C 0.9600
C58 N47 1.471(10)
C58 H85A 0.9600
C58 H85B 0.9600
C58 H85C 0.9600
C61 C62 1.394(11)
C61 C68A 1.410(10)
C62 N61 1.392(10)
C62 C63 1.436(11)
C63 C64 1.322(11)
C63 H68 0.9300
C64 C64A 1.391(11)
C64 H64 0.9300
C64A C65 1.409(10)
C64A C68A 1.447(10)
C65 C66 1.331(11)
C65 H72 0.9300
C66 C67 1.448(10)
C66 H49 0.9300
C67 C68 1.339(11)
C67 H58 0.9300
C68 C68A 1.399(11)
C68 H89 0.9300
C69 N62 1.466(10)
C69 H10P 0.9600
C69 H10Q 0.9600
C69 H10R 0.9600
C70 N62 1.422(11)
C70 H82A 0.9600
C70 H82B 0.9600
C70 H82C 0.9600
C71 N63 1.453(9)
C71 H83A 0.9600
C71 H83B 0.9600
C71 H83C 0.9600
C72 N63 1.483(10)
C72 H86A 0.9600
C72 H86B 0.9600
C72 H86C 0.9600
C73 N64 1.435(10)
C73 H10S 0.9600
C73 H10T 0.9600
C73 H10U 0.9600
C74 N64 1.459(11)
C74 H10D 0.9600
C74 H10E 0.9600
C74 H10F 0.9600
C75 N65 1.480(11)
C75 H87A 0.9600
C75 H87B 0.9600
C75 H87C 0.9600
C76 N65 1.471(10)
C76 H97A 0.9600
C76 H97B 0.9600
C76 H97C 0.9600
C77 N66 1.446(11)
C77 H61A 0.9600
C77 H61B 0.9600
C77 H61C 0.9600
C78 N66 1.464(11)
C78 H10G 0.9600
C78 H10H 0.9600
C78 H10I 0.9600
N1 P1 1.567(6)
N2 P1 1.669(7)
N3 P1 1.677(7)
N4 P2 1.536(7)
N4 P1 1.593(7)
N5 P2 1.658(7)
N6 P2 1.640(7)
N7 P2 1.621(8)
N18 P8 1.539(7)
N18 P7 1.596(6)
N21 P3 1.561(6)
N22 P3 1.666(7)
N23 P3 1.684(7)
N24 P4 1.545(7)
N24 P3 1.627(7)
N25 P4 1.636(7)
N26 P4 1.644(7)
N27 P4 1.653(7)
N41 P5 1.557(6)
N42 P5 1.695(6)
N43 P5 1.644(7)
N44 P6 1.549(6)
N44 P5 1.609(6)
N45 P6 1.649(7)
N46 P6 1.647(7)
N47 P6 1.648(6)
N61 P7 1.542(7)
N62 P7 1.677(7)
N63 P7 1.681(6)
N64 P8 1.664(6)
N65 P8 1.638(7)
N66 P8 1.626(8)

loop_
_geom_torsion_atom_site_label_1
_geom_torsion_atom_site_label_2
_geom_torsion_atom_site_label_3
_geom_torsion_atom_site_label_4
_geom_torsion
C8A C1 C2 N1 -177.8(7)
C21 C1 C2 N1 2.4(11)
C8A C1 C2 C3 2.4(11)
C21 C1 C2 C3 -177.4(6)
C1 C2 C3 C4 -2.2(11)
N1 C2 C3 C4 178.0(7)
C2 C3 C4 C4A -0.5(12)
C3 C4 C4A C5 -177.9(7)
C3 C4 C4A C8A 2.8(11)
C4 C4A C5 C6 -178.6(7)
C8A C4A C5 C6 0.7(11)
C4A C5 C6 C7 0.9(11)
C5 C6 C7 C8 -1.7(11)
C6 C7 C8 C8A 0.9(11)
C7 C8 C8A C1 -178.9(7)
C7 C8 C8A C4A 0.7(11)
C2 C1 C8A C8 179.5(7)
C21 C1 C8A C8 -0.7(10)
C2 C1 C8A C4A -0.1(11)
C21 C1 C8A C4A 179.7(7)
C5 C4A C8A C8 -1.5(10)
C4 C4A C8A C8 177.9(7)
C5 C4A C8A C1 178.2(7)
C4 C4A C8A C1 -2.5(10)
C2 C1 C21 C22 101.7(8)
C8A C1 C21 C22 -78.1(9)
C2 C1 C21 C28A -76.6(10)
C8A C1 C21 C28A 103.6(8)
C28A C21 C22 N21 176.1(7)
C1 C21 C22 N21 -2.2(10)
C28A C21 C22 C23 -2.5(10)
C1 C21 C22 C23 179.3(6)
N21 C22 C23 C24 -175.2(8)
C21 C22 C23 C24 3.2(11)
C22 C23 C24 C24A -1.3(12)
C23 C24 C24A C25 179.7(8)
C23 C24 C24A C28A -1.5(12)
C24 C24A C25 C26 177.4(8)
C28A C24A C25 C26 -1.4(13)
C24A C25 C26 C27 0.4(14)
C25 C26 C27 C28 -0.2(14)
C26 C27 C28 C28A 1.1(14)
C22 C21 C28A C28 178.7(7)
C1 C21 C28A C28 -3.1(11)
C22 C21 C28A C24A -0.1(11)
C1 C21 C28A C24A 178.1(7)
C27 C28 C28A C21 179.1(8)
C27 C28 C28A C24A -2.1(12)
C25 C24A C28A C21 -179.0(8)
C24 C24A C28A C21 2.1(11)
C25 C24A C28A C28 2.1(11)
C24 C24A C28A C28 -176.7(7)
C48A C41 C42 N41 179.7(7)
C61 C41 C42 N41 -3.9(10)
C48A C41 C42 C43 0.8(11)
C61 C41 C42 C43 177.1(7)
N41 C42 C43 C44 -179.2(8)
C41 C42 C43 C44 -0.3(12)
C42 C43 C44 C44A -0.7(13)
C43 C44 C44A C48A 1.2(12)
C43 C44 C44A C45 -178.7(8)
C48A C44A C45 C46 0.9(13)
C44 C44A C45 C46 -179.2(8)
C44A C45 C46 C47 1.2(14)
C45 C46 C47 C48 -1.2(14)
C46 C47 C48 C48A -1.0(13)
C44 C44A C48A C48 177.2(8)
C45 C44A C48A C48 -2.9(11)
C44 C44A C48A C41 -0.8(11)
C45 C44A C48A C41 179.2(8)
C47 C48 C48A C44A 3.0(12)
C47 C48 C48A C41 -179.1(8)
C42 C41 C48A C44A -0.2(11)
C61 C41 C48A C44A -176.4(7)
C42 C41 C48A C48 -178.1(7)
C61 C41 C48A C48 5.7(12)
C42 C41 C61 C62 106.7(8)
C48A C41 C61 C62 -77.1(9)
C42 C41 C61 C68A -68.4(9)
C48A C41 C61 C68A 107.9(8)
C68A C61 C62 N61 -178.1(6)
C41 C61 C62 N61 6.9(10)
C68A C61 C62 C63 4.1(10)
C41 C61 C62 C63 -170.8(6)
N61 C62 C63 C64 179.1(7)
C61 C62 C63 C64 -3.2(10)
C62 C63 C64 C64A -0.3(11)
C63 C64 C64A C65 179.4(7)
C63 C64 C64A C68A 2.8(11)
C64 C64A C65 C66 -178.6(7)
C68A C64A C65 C66 -2.0(10)
C64A C65 C66 C67 0.4(11)
C65 C66 C67 C68 0.0(10)
C66 C67 C68 C68A 1.2(11)
C67 C68 C68A C61 179.0(7)
C67 C68 C68A C64A -2.8(10)
C62 C61 C68A C68 176.5(7)
C41 C61 C68A C68 -8.5(10)
C62 C61 C68A C64A -1.7(10)
C41 C61 C68A C64A 173.3(6)
C64 C64A C68A C68 179.9(6)
C65 C64A C68A C68 3.0(9)
C64 C64A C68A C61 -1.8(9)
C65 C64A C68A C61 -178.6(6)
C1 C2 N1 P1 164.4(6)
C3 C2 N1 P1 -15.8(11)
C21 C22 N21 P3 165.8(6)
C23 C22 N21 P3 -15.8(12)
C41 C42 N41 P5 175.2(7)
C43 C42 N41 P5 -6.0(14)
C61 C62 N61 P7 166.6(6)
C63 C62 N61 P7 -15.8(11)
C2 N1 P1 N4 -53.5(9)
C2 N1 P1 N2 75.4(8)
C2 N1 P1 N3 -171.4(7)
P2 N4 P1 N1 80.3(12)
P2 N4 P1 N2 -50.3(12)
P2 N4 P1 N3 -159.5(11)
C10 N2 P1 N1 167.7(6)
C9 N2 P1 N1 11.5(7)
C10 N2 P1 N4 -57.5(7)
C9 N2 P1 N4 146.3(6)
C10 N2 P1 N3 51.7(6)
C9 N2 P1 N3 -104.6(7)
C12 N3 P1 N1 76.1(6)
C11 N3 P1 N1 -54.1(7)
C12 N3 P1 N4 -52.1(7)
C11 N3 P1 N4 177.7(6)
C12 N3 P1 N2 -164.9(6)
C11 N3 P1 N2 64.9(7)
P1 N4 P2 N7 -115.0(11)
P1 N4 P2 N6 124.1(11)
P1 N4 P2 N5 6.8(13)
C18 N7 P2 N4 35.9(8)
C17 N7 P2 N4 -164.1(7)
C18 N7 P2 N6 156.0(7)
C17 N7 P2 N6 -44.0(8)
C18 N7 P2 N5 -93.6(7)
C17 N7 P2 N5 66.4(8)
C15 N6 P2 N4 -163.8(8)
C16 N6 P2 N4 32.9(8)
C15 N6 P2 N7 76.4(9)
C16 N6 P2 N7 -86.9(8)
C15 N6 P2 N5 -36.3(9)
C16 N6 P2 N5 160.5(7)
C13 N5 P2 N4 61.8(8)
C14 N5 P2 N4 -108.6(7)
C13 N5 P2 N7 -175.0(6)
C14 N5 P2 N7 14.5(7)
C13 N5 P2 N6 -59.0(7)
C14 N5 P2 N6 130.6(7)
C22 N21 P3 N24 45.1(9)
C22 N21 P3 N22 168.2(7)
C22 N21 P3 N23 -75.2(8)
P4 N24 P3 N21 61.4(7)
P4 N24 P3 N22 -58.5(6)
P4 N24 P3 N23 -173.8(5)
C29 N22 P3 N21 16.3(8)
C30 N22 P3 N21 173.2(6)
C29 N22 P3 N24 147.8(7)
C30 N22 P3 N24 -55.3(7)
C29 N22 P3 N23 -101.8(7)
C30 N22 P3 N23 55.1(7)
C31 N23 P3 N21 -65.4(7)
C32 N23 P3 N21 152.6(6)
C31 N23 P3 N24 162.7(6)
C32 N23 P3 N24 20.7(7)
C31 N23 P3 N22 47.2(6)
C32 N23 P3 N22 -94.8(7)
P3 N24 P4 N25 94.3(6)
P3 N24 P4 N26 -26.6(7)
P3 N24 P4 N27 -144.1(5)
C33 N25 P4 N24 -162.8(7)
C34 N25 P4 N24 45.4(6)
C33 N25 P4 N26 -31.5(8)
C34 N25 P4 N26 176.8(6)
C33 N25 P4 N27 79.5(8)
C34 N25 P4 N27 -72.2(6)
C36 N26 P4 N24 -76.4(7)
C35 N26 P4 N24 65.4(8)
C36 N26 P4 N25 158.9(6)
C35 N26 P4 N25 -59.3(7)
C36 N26 P4 N27 41.9(7)
C35 N26 P4 N27 -176.3(7)
C38 N27 P4 N24 -25.3(7)
C37 N27 P4 N24 -169.9(6)
C38 N27 P4 N25 95.6(7)
C37 N27 P4 N25 -49.0(7)
C38 N27 P4 N26 -154.1(6)
C37 N27 P4 N26 61.3(7)
C42 N41 P5 N44 77.9(10)
C42 N41 P5 N43 -51.3(10)
C42 N41 P5 N42 -166.4(9)
P6 N44 P5 N41 -66.5(8)
P6 N44 P5 N43 65.2(7)
P6 N44 P5 N42 174.8(6)
C52 N43 P5 N41 -172.9(6)
C51 N43 P5 N41 -21.2(7)
C52 N43 P5 N44 50.6(7)
C51 N43 P5 N44 -157.7(6)
C52 N43 P5 N42 -56.5(6)
C51 N43 P5 N42 95.3(6)
C49 N42 P5 N41 59.3(6)
C50 N42 P5 N41 -70.3(6)
C49 N42 P5 N44 -172.0(5)
C50 N42 P5 N44 58.3(6)
C49 N42 P5 N43 -60.8(6)
C50 N42 P5 N43 169.5(5)
P5 N44 P6 N46 -58.0(8)
P5 N44 P6 N47 -172.2(6)
P5 N44 P6 N45 62.5(8)
C56 N46 P6 N44 -73.2(7)
C55 N46 P6 N44 78.7(8)
C56 N46 P6 N47 43.4(7)
C55 N46 P6 N47 -164.7(7)
C56 N46 P6 N45 162.2(7)
C55 N46 P6 N45 -45.9(8)
C57 N47 P6 N44 -175.4(6)
C58 N47 P6 N44 -27.8(7)
C57 N47 P6 N46 57.7(7)
C58 N47 P6 N46 -154.7(7)
C57 N47 P6 N45 -52.2(7)
C58 N47 P6 N45 95.4(7)
C53 N45 P6 N44 178.7(7)
C54 N45 P6 N44 27.9(8)
C53 N45 P6 N46 -50.6(8)
C54 N45 P6 N46 158.6(7)
C53 N45 P6 N47 58.5(8)
C54 N45 P6 N47 -92.3(7)
C62 N61 P7 N18 -48.1(9)
C62 N61 P7 N62 78.9(7)
C62 N61 P7 N63 -167.7(7)
P8 N18 P7 N61 18.5(12)
P8 N18 P7 N62 -111.0(10)
P8 N18 P7 N63 139.9(10)
C70 N62 P7 N61 168.2(6)
C69 N62 P7 N61 14.1(7)
C70 N62 P7 N18 -56.1(7)
C69 N62 P7 N18 149.8(6)
C70 N62 P7 N63 52.7(6)
C69 N62 P7 N63 -101.3(6)
C71 N63 P7 N61 -55.1(6)
C72 N63 P7 N61 75.6(6)
C71 N63 P7 N18 173.7(6)
C72 N63 P7 N18 -55.5(7)
C71 N63 P7 N62 63.4(6)
C72 N63 P7 N62 -165.8(6)
P7 N18 P8 N66 -54.6(12)
P7 N18 P8 N65 -171.3(10)
P7 N18 P8 N64 64.7(11)
C77 N66 P8 N18 76.0(7)
C78 N66 P8 N18 -69.1(8)
C77 N66 P8 N65 -165.9(6)
C78 N66 P8 N65 48.9(7)
C77 N66 P8 N64 -48.4(7)
C78 N66 P8 N64 166.5(6)
C76 N65 P8 N18 -166.9(7)
C75 N65 P8 N18 -20.8(7)
C76 N65 P8 N66 65.5(7)
C75 N65 P8 N66 -148.4(6)
C76 N65 P8 N64 -43.6(7)
C75 N65 P8 N64 102.5(7)
C73 N64 P8 N18 36.2(7)
C74 N64 P8 N18 -169.9(7)
C73 N64 P8 N66 166.0(6)
C74 N64 P8 N66 -40.0(8)
C73 N64 P8 N65 -83.7(7)
C74 N64 P8 N65 70.3(8)
